data_4086392
loop_
_publ_author_name
'Wyss, Chelsea M.'
'Bitting, Jamie'
'Bacsa, John'
'Gray, Thomas G.'
'Sadighi, Joseph P.'

_publ_section_title
;
 Bonding and Reactivity of a Dicopper(I) \m-Boryl Cation
;
_journal_issue 2
_journal_name_full Organometallics
_journal_page_first 71
_journal_paper_doi 10.1021/acs.organomet.5b00961
_journal_volume 35
_journal_year 2016
_chemical_formula_moiety 'B F4, C60 H80 B Cu2 N4 O2'
_chemical_formula_sum 'C60 H80 B2 Cu2 F4 N4 O2'
_chemical_formula_weight 1113.98
_space_group_crystal_system monoclinic
_space_group_IT_number 14
_space_group_name_Hall '-P 2yn'
_space_group_name_H-M_alt 'P 1 21/n 1'
_symmetry_space_group_name_Hall '-P 2yn'
_symmetry_space_group_name_H-M 'P 1 21/n 1'
_atom_sites_solution_hydrogens geom
_audit_creation_date 2015-11-09
_audit_creation_method
;
Olex2 1.2-dev
(compiled 2015.10.28 svn.r3245 for OlexSys, GUI svn.r5128)
;
_cell_angle_alpha 90
_cell_angle_beta 105.979(2)
_cell_angle_gamma 90
_cell_formula_units_Z 4
_cell_length_a 17.2532(16)
_cell_length_b 22.504(2)
_cell_length_c 18.5412(19)
_cell_measurement_reflns_used 9847
_cell_measurement_temperature 100(2)
_cell_measurement_theta_max 27.447
_cell_measurement_theta_min 2.450
_cell_volume 6920.8(11)
_computing_cell_refinement 'SAINT v8.34A (Bruker, 2013)'
_computing_data_collection 'APEX2 v2014.1-1 (Bruker, 2014)'
_computing_data_reduction 'SAINT v8.34A (Bruker, 2013)'
_computing_molecular_graphics 'Olex2 (Dolomanov et al., 2009)'
_computing_publication_material 'Olex2 (Dolomanov et al., 2009)'
_computing_structure_refinement 'SHELXL-2014/7 (Sheldrick, 2014)'
_computing_structure_solution 'SHELXT-2014/4 (Sheldrick, 2015)'
_diffrn_ambient_temperature 100(2)
_diffrn_detector_area_resol_mean 512
_diffrn_measured_fraction_theta_full 0.996
_diffrn_measured_fraction_theta_max 0.996
_diffrn_measurement_device_type 'Bruker APEX-II CCD'
_diffrn_measurement_method '\f and \w scans'
_diffrn_radiation_monochromator graphite
_diffrn_radiation_type MoK\a
_diffrn_radiation_wavelength 0.71073
_diffrn_reflns_av_R_equivalents 0.0916
_diffrn_reflns_av_unetI/netI 0.0877
_diffrn_reflns_laue_measured_fraction_full 0.996
_diffrn_reflns_laue_measured_fraction_max 0.996
_diffrn_reflns_limit_h_max 19
_diffrn_reflns_limit_h_min -20
_diffrn_reflns_limit_k_max 26
_diffrn_reflns_limit_k_min -26
_diffrn_reflns_limit_l_max 19
_diffrn_reflns_limit_l_min -21
_diffrn_reflns_number 44068
_diffrn_reflns_point_group_measured_fraction_full 0.996
_diffrn_reflns_point_group_measured_fraction_max 0.996
_diffrn_reflns_theta_full 24.712
_diffrn_reflns_theta_max 24.712
_diffrn_reflns_theta_min 1.428
_diffrn_source 'fine-focus sealed tube'
_diffrn_source_current 35
_diffrn_source_voltage 45
_diffrn_standards_number 0
_exptl_absorpt_coefficient_mu 0.663
_exptl_absorpt_correction_T_max 0.7456
_exptl_absorpt_correction_T_min 0.5918
_exptl_absorpt_correction_type multi-scan
_exptl_absorpt_process_details
;
SADABS-2014/2 (Bruker,2014/2) was used for absorption correction.
wR2(int) was 0.1070 before and 0.0557 after correction.
The Ratio of minimum to maximum transmission is 0.7937.
The \l/2 correction factor is Not present.
;
_exptl_crystal_colour colourless
_exptl_crystal_colour_primary colourless
_exptl_crystal_density_diffrn 1.069
_exptl_crystal_description prism
_exptl_crystal_F_000 2352
_exptl_crystal_recrystallization_method
;
The material was recrystallised by vapor diffusion. Vapors of 
 3-hexyne were allowed to diffuse into a CH2Cl2 solution of the boryl-bridged dicopper complex.
;
_exptl_crystal_size_max 0.448
_exptl_crystal_size_mid 0.407
_exptl_crystal_size_min 0.152
_refine_diff_density_max 1.144
_refine_diff_density_min -0.557
_refine_diff_density_rms 0.086
_refine_ls_extinction_method none
_refine_ls_goodness_of_fit_ref 1.021
_refine_ls_hydrogen_treatment constr
_refine_ls_matrix_type full
_refine_ls_number_parameters 729
_refine_ls_number_reflns 11766
_refine_ls_number_restraints 118
_refine_ls_restrained_S_all 1.028
_refine_ls_R_factor_all 0.1273
_refine_ls_R_factor_gt 0.0719
_refine_ls_shift/su_max 0.001
_refine_ls_shift/su_mean 0.000
_refine_ls_structure_factor_coef Fsqd
_refine_ls_weighting_details 'w=1/[\s^2^(Fo^2^)+(0.1166P)^2^] where P=(Fo^2^+2Fc^2^)/3'
_refine_ls_weighting_scheme calc
_refine_ls_wR_factor_gt 0.1833
_refine_ls_wR_factor_ref 0.2174
_reflns_Friedel_coverage 0.000
_reflns_number_gt 6614
_reflns_number_total 11766
_reflns_threshold_expression 'I > 2\s(I)'
_cod_data_source_file om5b00961_si_002.cif
_cod_data_source_block bb2_sq
_cod_depositor_comments 'Adding full bibliography for 4086392.cif.'
_cod_original_cell_volume 6920.7(12)
_cod_database_code 4086392
_shelx_space_group_comment
;
The symmetry employed for this shelxl refinement is uniquely defined
by the following loop, which should always be used as a source of
symmetry information in preference to the above space-group names.
They are only intended as comments.
;
_shelx_estimated_absorpt_t_max 0.906
_shelx_estimated_absorpt_t_min 0.756
_olex2_refinement_description
;
1. Fixed Uiso
 At 1.2 times of:
  All C(H) groups, All C(H,H) groups
 At 1.5 times of:
  All C(H,H,H) groups
2. Uiso/Uaniso restraints and constraints
B1B \\sim B1A: within 1.7A with sigma of 0.004 and sigma for terminal atoms of
0.008
F1A \\sim F1B: within 1.7A with sigma of 0.004 and sigma for terminal atoms of
0.008
Uanis(B1A) \\sim Ueq: with sigma of 0.005 and sigma for terminal atoms of 0.01
3. Rigid body (RIGU) restrains
 N3, C28, N4, C30, C29
 with sigma for 1-2 distances of 0.002 and sigma for 1-3 distances of 0.003
 B1A, F1A, F2A, F3A, F4A
 with sigma for 1-2 distances of 0.002 and sigma for 1-3 distances of 0.003
 F4B, F1B, B1B, F2B, F3B
 with sigma for 1-2 distances of 0.002 and sigma for 1-3 distances of 0.003
4. Same fragment restrains
{F1A, F2A, F3A, F4A, B1A} sigma for 1-2: 0.002, 1-3: 0.005
as
{F1B, F2B, F3B, F4B, B1B}
5. Others
 Sof(F1B)=Sof(F2B)=Sof(F3B)=Sof(F4B)=Sof(B1B)=1-FVAR(1)
 Sof(F1A)=Sof(F2A)=Sof(F3A)=Sof(F4A)=Sof(B1A)=FVAR(1)
6.a Ternary CH refined with riding coordinates:
 C37(H37), C40(H40), C49(H49), C52(H52), C10(H10), C13(H13), C22(H22), C25(H25)
6.b Secondary CH2 refined with riding coordinates:
 C29(H29A,H29B), C30(H30A,H30B), C2(H2A,H2B), C3(H3A,H3B)
6.c Aromatic/amide H refined with riding coordinates:
 C33(H33), C34(H34), C35(H35), C45(H45), C46(H46), C47(H47), C6(H6), C7(H7),
 C8(H8), C18(H18), C19(H19), C20(H20), C56(H56), C57(H57), C58(H58), C59(H59)
6.d Idealised Me refined as rotating group:
 C38(H38A,H38B,H38C), C39(H39A,H39B,H39C), C41(H41A,H41B,H41C), C42(H42A,H42B,
 H42C), C50(H50A,H50B,H50C), C51(H51A,H51B,H51C), C53(H53A,H53B,H53C), C54(H54A,
 H54B,H54C), C11(H11A,H11B,H11C), C12(H12A,H12B,H12C), C14(H14A,H14B,H14C),
 C15(H15A,H15B,H15C), C23(H23A,H23B,H23C), C24(H24A,H24B,H24C), C26(H26A,H26B,
 H26C), C27(H27A,H27B,H27C)
;
_shelx_shelxl_version_number 2014/7
_olex2_diffrn_ambient_temperature_device 'Oxford Cryosystems'
_olex2_exptl_crystal_mounting_method 'The crystal was mounted on a loop with paratone oil'
_olex2_submission_original_sample_id BB2
_olex2_submission_special_instructions 'No special instructions were received'

loop_
_space_group_symop_operation_xyz
'x, y, z'
'-x+1/2, y+1/2, -z+1/2'
'-x, -y, -z'
'x-1/2, -y-1/2, z-1/2'

loop_
_atom_site_label
_atom_site_type_symbol
_atom_site_fract_x
_atom_site_fract_y
_atom_site_fract_z
_atom_site_U_iso_or_equiv
_atom_site_adp_type
_atom_site_occupancy
_atom_site_site_symmetry_order
_atom_site_calc_flag
_atom_site_refinement_flags_posn
_atom_site_refinement_flags_adp
_atom_site_refinement_flags_occupancy
_atom_site_disorder_assembly
_atom_site_disorder_group
F1A F 0.6819(10) 0.5477(5) 0.3633(9) 0.072(3) Uani 0.219(7) 1 d D U P A 1
F2A F 0.6435(9) 0.6412(7) 0.3870(9) 0.057(4) Uani 0.219(7) 1 d D U P A 1
F3A F 0.6957(12) 0.6248(9) 0.2913(7) 0.072(5) Uani 0.219(7) 1 d D U P A 1
F4A F 0.7747(7) 0.6166(8) 0.4113(10) 0.073(5) Uani 0.219(7) 1 d D U P A 1
B1A B 0.6984(7) 0.6079(6) 0.3635(7) 0.056(2) Uani 0.219(7) 1 d D U P A 1
F1B F 0.7416(3) 0.5599(2) 0.3577(3) 0.0687(15) Uani 0.781(7) 1 d D U P A 2
F2B F 0.6492(3) 0.6119(4) 0.3999(3) 0.099(2) Uani 0.781(7) 1 d D U P A 2
F3B F 0.6721(4) 0.6351(3) 0.2907(3) 0.0759(19) Uani 0.781(7) 1 d D U P A 2
F4B F 0.7686(3) 0.6526(3) 0.3999(3) 0.088(2) Uani 0.781(7) 1 d D U P A 2
B1B B 0.7075(5) 0.6149(4) 0.3625(4) 0.0539(14) Uani 0.781(7) 1 d D U P A 2
C28 C 0.0032(3) 0.6083(2) 0.2870(3) 0.0318(10) Uani 1 1 d . U . . .
C29 C -0.0876(3) 0.5895(3) 0.3583(3) 0.0439(13) Uani 1 1 d . U . . .
H29A H -0.1009 0.6228 0.3877 0.053 Uiso 1 1 calc R . . . .
H29B H -0.0982 0.5514 0.3804 0.053 Uiso 1 1 calc R . . . .
C30 C -0.1345(3) 0.5939(3) 0.2761(3) 0.0415(13) Uani 1 1 d . U . . .
H30A H -0.1576 0.5550 0.2561 0.050 Uiso 1 1 calc R . . . .
H30B H -0.1781 0.6237 0.2681 0.050 Uiso 1 1 calc R . . . .
C31 C 0.0615(3) 0.5867(2) 0.4229(3) 0.0355(12) Uani 1 1 d . . . . .
C32 C 0.0920(3) 0.5292(2) 0.4412(3) 0.0371(12) Uani 1 1 d . . . . .
C33 C 0.1500(3) 0.5211(3) 0.5090(3) 0.0439(14) Uani 1 1 d . . . . .
H33 H 0.1724 0.4828 0.5227 0.053 Uiso 1 1 calc R . . . .
C34 C 0.1753(3) 0.5689(3) 0.5567(3) 0.0594(17) Uani 1 1 d . . . . .
H34 H 0.2140 0.5628 0.6036 0.071 Uiso 1 1 calc R . . . .
C35 C 0.1451(4) 0.6255(3) 0.5372(3) 0.0546(16) Uani 1 1 d . . . . .
H35 H 0.1636 0.6577 0.5707 0.066 Uiso 1 1 calc R . . . .
C36 C 0.0877(3) 0.6357(3) 0.4687(3) 0.0464(14) Uani 1 1 d . . . . .
C37 C 0.0643(3) 0.4776(2) 0.3875(3) 0.0423(13) Uani 1 1 d . . . . .
H37 H 0.0083 0.4867 0.3565 0.051 Uiso 1 1 calc R . . . .
C38 C 0.0613(4) 0.4180(3) 0.4269(3) 0.0611(17) Uani 1 1 d . . . . .
H38A H 0.1161 0.4060 0.4543 0.092 Uiso 1 1 calc GR . . . .
H38B H 0.0374 0.3877 0.3894 0.092 Uiso 1 1 calc GR . . . .
H38C H 0.0285 0.4223 0.4622 0.092 Uiso 1 1 calc GR . . . .
C39 C 0.1180(4) 0.4735(3) 0.3337(3) 0.0594(17) Uani 1 1 d . . . . .
H39A H 0.1176 0.5118 0.3083 0.089 Uiso 1 1 calc GR . . . .
H39B H 0.0974 0.4425 0.2963 0.089 Uiso 1 1 calc GR . . . .
H39C H 0.1733 0.4638 0.3623 0.089 Uiso 1 1 calc GR . . . .
C40 C 0.0577(4) 0.6977(3) 0.4452(4) 0.0592(17) Uani 1 1 d . . . . .
H40 H 0.0093 0.6942 0.4010 0.071 Uiso 1 1 calc R . . . .
C41 C 0.1213(5) 0.7322(3) 0.4207(4) 0.077(2) Uani 1 1 d . . . . .
H41A H 0.1690 0.7374 0.4635 0.115 Uiso 1 1 calc GR . . . .
H41B H 0.0998 0.7713 0.4018 0.115 Uiso 1 1 calc GR . . . .
H41C H 0.1364 0.7104 0.3809 0.115 Uiso 1 1 calc GR . . . .
C42 C 0.0321(5) 0.7311(3) 0.5075(5) 0.094(3) Uani 1 1 d . . . . .
H42A H -0.0148 0.7113 0.5170 0.140 Uiso 1 1 calc GR . . . .
H42B H 0.0180 0.7722 0.4917 0.140 Uiso 1 1 calc GR . . . .
H42C H 0.0767 0.7310 0.5536 0.140 Uiso 1 1 calc GR . . . .
C43 C -0.0872(3) 0.6210(2) 0.1614(3) 0.0380(12) Uani 1 1 d . . . . .
C44 C -0.1137(3) 0.6768(3) 0.1320(3) 0.0508(15) Uani 1 1 d . . . . .
C45 C -0.1295(4) 0.6843(3) 0.0553(4) 0.077(2) Uani 1 1 d . . . . .
H45 H -0.1463 0.7221 0.0337 0.092 Uiso 1 1 calc R . . . .
C46 C -0.1212(5) 0.6377(4) 0.0099(4) 0.087(3) Uani 1 1 d . . . . .
H46 H -0.1327 0.6437 -0.0427 0.105 Uiso 1 1 calc R . . . .
C47 C -0.0965(4) 0.5826(3) 0.0395(3) 0.0686(19) Uani 1 1 d . . . . .
H47 H -0.0917 0.5508 0.0074 0.082 Uiso 1 1 calc R . . . .
C48 C -0.0786(3) 0.5736(3) 0.1162(3) 0.0463(14) Uani 1 1 d . . . . .
C49 C -0.0515(4) 0.5125(2) 0.1469(3) 0.0516(15) Uani 1 1 d . . . . .
H49 H -0.0329 0.5161 0.2028 0.062 Uiso 1 1 calc R . . . .
C50 C 0.0187(4) 0.4887(3) 0.1215(3) 0.0622(17) Uani 1 1 d . . . . .
H50A H 0.0006 0.4794 0.0679 0.093 Uiso 1 1 calc GR . . . .
H50B H 0.0395 0.4526 0.1498 0.093 Uiso 1 1 calc GR . . . .
H50C H 0.0614 0.5188 0.1305 0.093 Uiso 1 1 calc GR . . . .
C51 C -0.1227(5) 0.4682(3) 0.1282(5) 0.100(3) Uani 1 1 d . . . . .
H51A H -0.1646 0.4821 0.1506 0.149 Uiso 1 1 calc GR . . . .
H51B H -0.1037 0.4290 0.1484 0.149 Uiso 1 1 calc GR . . . .
H51C H -0.1449 0.4655 0.0736 0.149 Uiso 1 1 calc GR . . . .
C52 C -0.1219(4) 0.7284(3) 0.1828(4) 0.0573(16) Uani 1 1 d . . . . .
H52 H -0.1302 0.7108 0.2296 0.069 Uiso 1 1 calc R . . . .
C53 C -0.1952(5) 0.7688(3) 0.1483(4) 0.089(2) Uani 1 1 d . . . . .
H53A H -0.1878 0.7885 0.1035 0.134 Uiso 1 1 calc GR . . . .
H53B H -0.2000 0.7988 0.1851 0.134 Uiso 1 1 calc GR . . . .
H53C H -0.2444 0.7447 0.1343 0.134 Uiso 1 1 calc GR . . . .
C54 C -0.0447(4) 0.7653(3) 0.2058(5) 0.086(2) Uani 1 1 d . . . . .
H54A H 0.0017 0.7389 0.2248 0.129 Uiso 1 1 calc GR . . . .
H54B H -0.0480 0.7934 0.2451 0.129 Uiso 1 1 calc GR . . . .
H54C H -0.0381 0.7872 0.1622 0.129 Uiso 1 1 calc GR . . . .
N3 N -0.0033(2) 0.59317(18) 0.3548(2) 0.0352(9) Uani 1 1 d . U . . .
N4 N -0.0696(2) 0.61311(17) 0.2419(2) 0.0323(9) Uani 1 1 d . U . . .
C1 C 0.3500(3) 0.6067(2) 0.2668(3) 0.0392(13) Uani 1 1 d . . . . .
C11 C 0.2886(4) 0.7632(3) 0.3074(4) 0.0572(16) Uani 1 1 d . . . . .
H11A H 0.2514 0.7928 0.2778 0.086 Uiso 1 1 calc GR . . . .
H11B H 0.3012 0.7735 0.3607 0.086 Uiso 1 1 calc GR . . . .
H11C H 0.2633 0.7239 0.2993 0.086 Uiso 1 1 calc GR . . . .
C2 C 0.4826(3) 0.6298(2) 0.2676(3) 0.0444(14) Uani 1 1 d . . . . .
H2A H 0.5114 0.6631 0.2985 0.053 Uiso 1 1 calc R . . . .
H2B H 0.5072 0.6218 0.2263 0.053 Uiso 1 1 calc R . . . .
C3 C 0.4829(3) 0.5743(2) 0.3152(3) 0.0433(13) Uani 1 1 d . . . . .
H3A H 0.5012 0.5390 0.2926 0.052 Uiso 1 1 calc R . . . .
H3B H 0.5178 0.5797 0.3669 0.052 Uiso 1 1 calc R . . . .
C4 C 0.3639(3) 0.6859(2) 0.1814(3) 0.0387(13) Uani 1 1 d . . . . .
C5 C 0.3496(3) 0.6688(2) 0.1067(3) 0.0496(15) Uani 1 1 d . . . . .
C6 C 0.3178(4) 0.7113(3) 0.0512(3) 0.0545(16) Uani 1 1 d . . . . .
H6 H 0.3057 0.7003 -0.0001 0.065 Uiso 1 1 calc R . . . .
C7 C 0.3038(4) 0.7685(3) 0.0697(4) 0.0567(16) Uani 1 1 d . . . . .
H7 H 0.2833 0.7968 0.0312 0.068 Uiso 1 1 calc R . . . .
C8 C 0.3194(3) 0.7853(3) 0.1442(3) 0.0495(15) Uani 1 1 d . . . . .
H8 H 0.3089 0.8250 0.1563 0.059 Uiso 1 1 calc R . . . .
C9 C 0.3507(3) 0.7442(2) 0.2024(3) 0.0435(14) Uani 1 1 d . . . . .
C10 C 0.3667(3) 0.7624(2) 0.2827(3) 0.0466(14) Uani 1 1 d . . . . .
H10 H 0.4039 0.7325 0.3142 0.056 Uiso 1 1 calc R . . . .
C12 C 0.4078(4) 0.8238(3) 0.2975(4) 0.0638(18) Uani 1 1 d . . . . .
H12A H 0.3703 0.8544 0.2711 0.096 Uiso 1 1 calc GR . . . .
H12B H 0.4560 0.8239 0.2794 0.096 Uiso 1 1 calc GR . . . .
H12C H 0.4232 0.8320 0.3515 0.096 Uiso 1 1 calc GR . . . .
C13 C 0.3655(4) 0.6069(3) 0.0828(3) 0.0575(16) Uani 1 1 d . . . . .
H13 H 0.3906 0.5836 0.1293 0.069 Uiso 1 1 calc R . . . .
C14 C 0.4241(5) 0.6075(3) 0.0360(5) 0.091(2) Uani 1 1 d . . . . .
H14A H 0.4016 0.6309 -0.0095 0.137 Uiso 1 1 calc GR . . . .
H14B H 0.4338 0.5667 0.0222 0.137 Uiso 1 1 calc GR . . . .
H14C H 0.4751 0.6253 0.0649 0.137 Uiso 1 1 calc GR . . . .
C15 C 0.2883(4) 0.5757(3) 0.0416(4) 0.075(2) Uani 1 1 d . . . . .
H15A H 0.2497 0.5776 0.0716 0.112 Uiso 1 1 calc GR . . . .
H15B H 0.3000 0.5340 0.0334 0.112 Uiso 1 1 calc GR . . . .
H15C H 0.2653 0.5951 -0.0069 0.112 Uiso 1 1 calc GR . . . .
C16 C 0.3705(3) 0.5211(2) 0.3528(3) 0.0381(13) Uani 1 1 d . . . . .
C17 C 0.3720(3) 0.5292(2) 0.4276(3) 0.0428(13) Uani 1 1 d . . . . .
C18 C 0.3493(3) 0.4813(2) 0.4656(3) 0.0474(14) Uani 1 1 d . . . . .
H18 H 0.3490 0.4859 0.5164 0.057 Uiso 1 1 calc R . . . .
C19 C 0.3275(3) 0.4278(3) 0.4303(4) 0.0541(16) Uani 1 1 d . . . . .
H19 H 0.3123 0.3956 0.4567 0.065 Uiso 1 1 calc R . . . .
C20 C 0.3275(3) 0.4207(3) 0.3562(4) 0.0531(15) Uani 1 1 d . . . . .
H20 H 0.3126 0.3834 0.3325 0.064 Uiso 1 1 calc R . . . .
C21 C 0.3487(3) 0.4668(2) 0.3157(3) 0.0445(14) Uani 1 1 d . . . . .
C22 C 0.3935(3) 0.5892(2) 0.4655(3) 0.0509(15) Uani 1 1 d . . . . .
H22 H 0.4331 0.6088 0.4426 0.061 Uiso 1 1 calc R . . . .
C23 C 0.4330(4) 0.5843(3) 0.5506(4) 0.0660(18) Uani 1 1 d . . . . .
H23A H 0.3928 0.5712 0.5756 0.099 Uiso 1 1 calc GR . . . .
H23B H 0.4543 0.6232 0.5703 0.099 Uiso 1 1 calc GR . . . .
H23C H 0.4772 0.5554 0.5600 0.099 Uiso 1 1 calc GR . . . .
C24 C 0.3186(4) 0.6292(3) 0.4503(4) 0.0643(18) Uani 1 1 d . . . . .
H24A H 0.2940 0.6322 0.3961 0.097 Uiso 1 1 calc GR . . . .
H24B H 0.3343 0.6689 0.4709 0.097 Uiso 1 1 calc GR . . . .
H24C H 0.2796 0.6121 0.4742 0.097 Uiso 1 1 calc GR . . . .
C25 C 0.3475(3) 0.4578(2) 0.2344(3) 0.0503(15) Uani 1 1 d . . . . .
H25 H 0.3749 0.4927 0.2188 0.060 Uiso 1 1 calc R . . . .
C26 C 0.3938(4) 0.4017(3) 0.2239(4) 0.075(2) Uani 1 1 d . . . . .
H26A H 0.4503 0.4055 0.2529 0.112 Uiso 1 1 calc GR . . . .
H26B H 0.3906 0.3969 0.1706 0.112 Uiso 1 1 calc GR . . . .
H26C H 0.3699 0.3670 0.2414 0.112 Uiso 1 1 calc GR . . . .
C27 C 0.2606(4) 0.4559(3) 0.1837(4) 0.074(2) Uani 1 1 d . . . . .
H27A H 0.2337 0.4201 0.1948 0.112 Uiso 1 1 calc GR . . . .
H27B H 0.2613 0.4552 0.1310 0.112 Uiso 1 1 calc GR . . . .
H27C H 0.2314 0.4912 0.1929 0.112 Uiso 1 1 calc GR . . . .
N1 N 0.3950(2) 0.64212(18) 0.2388(2) 0.0312(9) Uani 1 1 d . . . . .
N2 N 0.3976(2) 0.56890(18) 0.3142(2) 0.0408(11) Uani 1 1 d . . . . .
B2 B 0.1364(4) 0.6545(3) 0.1672(4) 0.0412(15) Uani 1 1 d . . . . .
C55 C 0.1020(3) 0.6790(2) 0.0457(3) 0.0426(13) Uani 1 1 d . . . . .
C56 C 0.0866(4) 0.6800(3) -0.0290(3) 0.0608(17) Uani 1 1 d . . . . .
H56 H 0.0870 0.6445 -0.0566 0.073 Uiso 1 1 calc R . . . .
C57 C 0.0698(4) 0.7346(3) -0.0649(4) 0.072(2) Uani 1 1 d . . . . .
H57 H 0.0599 0.7372 -0.1178 0.087 Uiso 1 1 calc R . . . .
C58 C 0.0678(4) 0.7854(3) -0.0229(4) 0.0704(19) Uani 1 1 d . . . . .
H58 H 0.0544 0.8222 -0.0482 0.084 Uiso 1 1 calc R . . . .
C59 C 0.0842(4) 0.7844(3) 0.0537(4) 0.0591(17) Uani 1 1 d . . . . .
H59 H 0.0836 0.8193 0.0823 0.071 Uiso 1 1 calc R . . . .
C60 C 0.1016(3) 0.7298(2) 0.0861(3) 0.0427(13) Uani 1 1 d . . . . .
O1 O 0.1222(2) 0.63103(15) 0.0948(2) 0.0467(9) Uani 1 1 d . . . . .
O2 O 0.1236(2) 0.71631(15) 0.16302(19) 0.0449(9) Uani 1 1 d . . . . .
Cu2 Cu 0.09770(3) 0.61908(3) 0.25254(3) 0.0363(2) Uani 1 1 d . . . . .
Cu1 Cu 0.23390(4) 0.61668(3) 0.24252(3) 0.0369(2) Uani 1 1 d . . . . .

loop_
_atom_site_aniso_label
_atom_site_aniso_U_11
_atom_site_aniso_U_22
_atom_site_aniso_U_33
_atom_site_aniso_U_23
_atom_site_aniso_U_13
_atom_site_aniso_U_12
F1A 0.052(6) 0.069(4) 0.086(6) 0.016(4) 0.006(5) 0.014(4)
F2A 0.051(7) 0.064(8) 0.059(8) 0.035(6) 0.021(6) 0.023(6)
F3A 0.054(11) 0.098(11) 0.067(5) 0.028(5) 0.021(5) 0.037(8)
F4A 0.048(5) 0.078(10) 0.083(7) 0.016(7) 0.001(4) 0.018(5)
B1A 0.042(3) 0.066(3) 0.059(3) 0.011(3) 0.012(3) 0.012(3)
F1B 0.045(3) 0.066(3) 0.085(3) 0.016(2) 0.001(2) 0.007(2)
F2B 0.044(3) 0.178(7) 0.079(4) 0.003(4) 0.026(3) -0.003(4)
F3B 0.062(4) 0.086(4) 0.069(3) 0.018(2) 0.000(2) 0.023(3)
F4B 0.038(2) 0.096(4) 0.124(4) -0.040(4) 0.012(2) 0.006(3)
B1B 0.035(3) 0.067(3) 0.058(3) 0.010(2) 0.010(2) 0.008(2)
C28 0.036(2) 0.025(3) 0.036(2) 0.0040(19) 0.0118(17) 0.0011(19)
C29 0.027(2) 0.066(4) 0.036(2) 0.008(2) 0.0054(18) 0.005(2)
C30 0.028(2) 0.058(3) 0.038(2) 0.009(2) 0.0080(18) 0.005(2)
C31 0.031(3) 0.046(3) 0.030(3) 0.003(2) 0.009(2) 0.000(3)
C32 0.033(3) 0.047(3) 0.033(3) -0.001(2) 0.010(2) -0.001(3)
C33 0.033(3) 0.049(3) 0.047(3) 0.010(3) 0.007(3) 0.007(3)
C34 0.039(3) 0.086(5) 0.046(4) 0.003(4) 0.001(3) -0.007(3)
C35 0.049(4) 0.063(4) 0.045(4) -0.008(3) 0.002(3) -0.015(3)
C36 0.034(3) 0.052(4) 0.052(4) 0.001(3) 0.010(3) -0.003(3)
C37 0.043(3) 0.044(3) 0.039(3) -0.001(3) 0.010(2) 0.012(3)
C38 0.089(5) 0.046(4) 0.052(4) -0.001(3) 0.024(3) 0.002(3)
C39 0.077(5) 0.060(4) 0.047(4) 0.005(3) 0.026(3) 0.026(3)
C40 0.063(4) 0.040(3) 0.069(4) -0.012(3) 0.010(3) 0.001(3)
C41 0.093(5) 0.046(4) 0.090(5) 0.007(4) 0.025(4) -0.006(4)
C42 0.117(7) 0.052(4) 0.126(7) -0.010(4) 0.056(6) 0.006(4)
C43 0.030(3) 0.049(3) 0.036(3) 0.004(3) 0.010(2) 0.002(3)
C44 0.043(3) 0.064(4) 0.045(4) 0.019(3) 0.013(3) 0.013(3)
C45 0.087(5) 0.091(5) 0.053(4) 0.025(4) 0.022(4) 0.045(4)
C46 0.093(6) 0.121(7) 0.047(4) 0.022(4) 0.017(4) 0.054(5)
C47 0.071(5) 0.085(5) 0.045(4) 0.001(4) 0.007(3) 0.025(4)
C48 0.040(3) 0.061(4) 0.035(3) 0.000(3) 0.006(2) 0.002(3)
C49 0.059(4) 0.045(4) 0.050(4) -0.009(3) 0.012(3) -0.005(3)
C50 0.069(4) 0.058(4) 0.060(4) 0.007(3) 0.018(3) 0.017(3)
C51 0.099(6) 0.051(5) 0.154(8) -0.018(5) 0.044(6) -0.015(4)
C52 0.052(4) 0.048(4) 0.071(4) 0.012(3) 0.016(3) 0.019(3)
C53 0.082(5) 0.099(6) 0.083(5) 0.022(4) 0.016(4) 0.056(5)
C54 0.075(5) 0.057(4) 0.132(7) -0.008(4) 0.038(5) 0.011(4)
N3 0.0251(19) 0.043(2) 0.037(2) 0.0077(18) 0.0073(15) 0.0063(17)
N4 0.0344(19) 0.034(2) 0.032(2) 0.0079(17) 0.0148(15) 0.0079(17)
C1 0.033(3) 0.031(3) 0.048(3) -0.011(2) 0.002(3) -0.003(2)
C11 0.061(4) 0.042(4) 0.070(4) -0.004(3) 0.022(3) -0.003(3)
C2 0.030(3) 0.040(3) 0.060(4) 0.001(3) 0.007(3) 0.000(2)
C3 0.027(3) 0.034(3) 0.069(4) 0.004(3) 0.013(3) 0.002(2)
C4 0.032(3) 0.032(3) 0.050(3) 0.003(3) 0.008(2) -0.006(2)
C5 0.046(3) 0.040(3) 0.063(4) 0.003(3) 0.015(3) -0.004(3)
C6 0.055(4) 0.055(4) 0.053(4) 0.002(3) 0.015(3) 0.000(3)
C7 0.051(4) 0.048(4) 0.069(5) 0.015(3) 0.014(3) 0.001(3)
C8 0.048(4) 0.038(3) 0.060(4) 0.009(3) 0.009(3) 0.008(3)
C9 0.032(3) 0.027(3) 0.065(4) 0.008(3) 0.002(3) -0.003(2)
C10 0.052(4) 0.029(3) 0.057(4) 0.004(3) 0.012(3) 0.004(3)
C12 0.072(4) 0.043(4) 0.073(4) -0.011(3) 0.015(4) -0.020(3)
C13 0.067(4) 0.050(4) 0.054(4) -0.004(3) 0.014(3) -0.005(3)
C14 0.089(6) 0.083(6) 0.116(7) -0.007(5) 0.053(5) 0.010(5)
C15 0.074(5) 0.061(4) 0.088(5) -0.018(4) 0.022(4) -0.004(4)
C16 0.023(3) 0.028(3) 0.059(4) 0.007(3) 0.003(2) -0.002(2)
C17 0.030(3) 0.033(3) 0.064(4) -0.004(3) 0.012(3) 0.004(2)
C18 0.040(3) 0.046(4) 0.059(4) 0.007(3) 0.018(3) 0.006(3)
C19 0.047(4) 0.039(3) 0.074(5) 0.007(3) 0.013(3) -0.005(3)
C20 0.045(4) 0.036(3) 0.071(4) -0.003(3) 0.005(3) -0.015(3)
C21 0.031(3) 0.031(3) 0.065(4) 0.008(3) 0.003(3) 0.000(2)
C22 0.050(4) 0.038(3) 0.065(4) 0.002(3) 0.016(3) -0.004(3)
C23 0.060(4) 0.057(4) 0.077(5) -0.011(3) 0.013(4) -0.005(3)
C24 0.082(5) 0.049(4) 0.065(4) 0.002(3) 0.026(4) 0.023(3)
C25 0.052(4) 0.032(3) 0.062(4) -0.003(3) 0.008(3) -0.004(3)
C26 0.082(5) 0.054(4) 0.089(5) -0.011(4) 0.024(4) 0.008(4)
C27 0.070(5) 0.071(5) 0.072(5) -0.002(4) 0.003(4) -0.017(4)
N1 0.019(2) 0.031(2) 0.042(2) 0.0025(19) 0.0061(18) 0.0022(18)
N2 0.030(2) 0.035(3) 0.054(3) 0.004(2) 0.005(2) 0.003(2)
B2 0.035(3) 0.046(4) 0.047(4) 0.005(3) 0.018(3) 0.002(3)
C55 0.040(3) 0.042(3) 0.043(3) 0.010(3) 0.007(3) 0.004(3)
C56 0.072(4) 0.049(4) 0.055(4) 0.001(3) 0.006(3) 0.013(3)
C57 0.083(5) 0.076(5) 0.055(4) 0.021(4) 0.013(4) 0.021(4)
C58 0.089(5) 0.054(4) 0.060(5) 0.020(4) 0.007(4) 0.011(4)
C59 0.065(4) 0.039(4) 0.067(4) 0.008(3) 0.009(3) 0.002(3)
C60 0.038(3) 0.042(3) 0.045(3) 0.008(3) 0.005(3) 0.005(3)
O1 0.049(2) 0.038(2) 0.051(2) 0.0037(18) 0.0117(18) 0.0054(18)
O2 0.048(2) 0.032(2) 0.050(2) 0.0024(17) 0.0054(18) 0.0043(17)
Cu2 0.0289(4) 0.0371(4) 0.0430(4) 0.0050(3) 0.0101(3) 0.0007(3)
Cu1 0.0264(3) 0.0338(4) 0.0476(4) 0.0060(3) 0.0055(3) 0.0003(3)

loop_
_atom_type_symbol
_atom_type_description
_atom_type_scat_dispersion_real
_atom_type_scat_dispersion_imag
_atom_type_scat_source
C C 0.0033 0.0016 'International Tables Vol C Tables 4.2.6.8 and 6.1.1.4'
H H 0.0000 0.0000 'International Tables Vol C Tables 4.2.6.8 and 6.1.1.4'
B B 0.0013 0.0007 'International Tables Vol C Tables 4.2.6.8 and 6.1.1.4'
Cu Cu 0.3201 1.2651 'International Tables Vol C Tables 4.2.6.8 and 6.1.1.4'
F F 0.0171 0.0103 'International Tables Vol C Tables 4.2.6.8 and 6.1.1.4'
N N 0.0061 0.0033 'International Tables Vol C Tables 4.2.6.8 and 6.1.1.4'
O O 0.0106 0.0060 'International Tables Vol C Tables 4.2.6.8 and 6.1.1.4'

loop_
_geom_angle_atom_site_label_1
_geom_angle_atom_site_label_2
_geom_angle_atom_site_label_3
_geom_angle
F2A B1A F1A 112.1(8)
F2A B1A F3A 108.4(7)
F2A B1A F4A 109.8(7)
F3A B1A F1A 108.4(7)
F3A B1A F4A 110.8(7)
F4A B1A F1A 107.5(7)
F2B B1B F1B 112.0(7)
F2B B1B F3B 108.2(6)
F2B B1B F4B 109.9(6)
F3B B1B F1B 108.3(6)
F3B B1B F4B 110.7(7)
F4B B1B F1B 107.6(6)
N3 C28 Cu2 130.0(4)
N4 C28 N3 107.9(4)
N4 C28 Cu2 122.0(3)
H29A C29 H29B 109.2
C30 C29 H29A 111.3
C30 C29 H29B 111.3
N3 C29 H29A 111.3
N3 C29 H29B 111.3
N3 C29 C30 102.2(4)
C29 C30 H30A 111.6
C29 C30 H30B 111.6
H30A C30 H30B 109.4
N4 C30 C29 101.0(4)
N4 C30 H30A 111.6
N4 C30 H30B 111.6
C32 C31 N3 116.9(4)
C36 C31 C32 123.2(5)
C36 C31 N3 119.8(5)
C31 C32 C37 121.1(4)
C33 C32 C31 118.0(5)
C33 C32 C37 120.9(5)
C32 C33 H33 120.0
C34 C33 C32 120.0(5)
C34 C33 H33 120.0
C33 C34 H34 119.4
C33 C34 C35 121.2(5)
C35 C34 H34 119.4
C34 C35 H35 119.7
C34 C35 C36 120.6(5)
C36 C35 H35 119.7
C31 C36 C35 117.1(5)
C31 C36 C40 122.0(5)
C35 C36 C40 120.9(5)
C32 C37 H37 107.4
C32 C37 C38 113.7(4)
C32 C37 C39 109.4(5)
C38 C37 H37 107.4
C38 C37 C39 111.2(4)
C39 C37 H37 107.4
C37 C38 H38A 109.5
C37 C38 H38B 109.5
C37 C38 H38C 109.5
H38A C38 H38B 109.5
H38A C38 H38C 109.5
H38B C38 H38C 109.5
C37 C39 H39A 109.5
C37 C39 H39B 109.5
C37 C39 H39C 109.5
H39A C39 H39B 109.5
H39A C39 H39C 109.5
H39B C39 H39C 109.5
C36 C40 H40 107.8
C36 C40 C41 110.0(5)
C36 C40 C42 112.4(6)
C41 C40 H40 107.8
C41 C40 C42 110.9(5)
C42 C40 H40 107.8
C40 C41 H41A 109.5
C40 C41 H41B 109.5
C40 C41 H41C 109.5
H41A C41 H41B 109.5
H41A C41 H41C 109.5
H41B C41 H41C 109.5
C40 C42 H42A 109.5
C40 C42 H42B 109.5
C40 C42 H42C 109.5
H42A C42 H42B 109.5
H42A C42 H42C 109.5
H42B C42 H42C 109.5
C44 C43 N4 117.8(5)
C48 C43 C44 122.2(5)
C48 C43 N4 120.0(5)
C43 C44 C52 121.3(5)
C45 C44 C43 117.6(6)
C45 C44 C52 121.0(6)
C44 C45 H45 119.7
C46 C45 C44 120.7(6)
C46 C45 H45 119.7
C45 C46 H46 119.4
C47 C46 C45 121.1(6)
C47 C46 H46 119.4
C46 C47 H47 120.1
C46 C47 C48 119.9(6)
C48 C47 H47 120.1
C43 C48 C49 123.0(5)
C47 C48 C43 118.5(5)
C47 C48 C49 118.5(5)
C48 C49 H49 107.1
C48 C49 C51 110.9(5)
C50 C49 C48 113.3(5)
C50 C49 H49 107.1
C50 C49 C51 111.0(5)
C51 C49 H49 107.1
C49 C50 H50A 109.5
C49 C50 H50B 109.5
C49 C50 H50C 109.5
H50A C50 H50B 109.5
H50A C50 H50C 109.5
H50B C50 H50C 109.5
C49 C51 H51A 109.5
C49 C51 H51B 109.5
C49 C51 H51C 109.5
H51A C51 H51B 109.5
H51A C51 H51C 109.5
H51B C51 H51C 109.5
C44 C52 H52 107.2
C44 C52 C53 113.4(5)
C44 C52 C54 111.3(5)
C53 C52 H52 107.2
C54 C52 H52 107.2
C54 C52 C53 110.3(6)
C52 C53 H53A 109.5
C52 C53 H53B 109.5
C52 C53 H53C 109.5
H53A C53 H53B 109.5
H53A C53 H53C 109.5
H53B C53 H53C 109.5
C52 C54 H54A 109.5
C52 C54 H54B 109.5
C52 C54 H54C 109.5
H54A C54 H54B 109.5
H54A C54 H54C 109.5
H54B C54 H54C 109.5
C28 N3 C29 113.3(4)
C28 N3 C31 127.1(4)
C31 N3 C29 119.3(4)
C28 N4 C30 113.8(4)
C28 N4 C43 124.2(4)
C43 N4 C30 120.2(4)
N1 C1 N2 108.8(4)
N1 C1 Cu1 121.4(4)
N2 C1 Cu1 129.6(4)
H11A C11 H11B 109.5
H11A C11 H11C 109.5
H11B C11 H11C 109.5
C10 C11 H11A 109.5
C10 C11 H11B 109.5
C10 C11 H11C 109.5
H2A C2 H2B 109.3
C3 C2 H2A 111.4
C3 C2 H2B 111.4
N1 C2 H2A 111.4
N1 C2 H2B 111.4
N1 C2 C3 101.6(4)
C2 C3 H3A 111.3
C2 C3 H3B 111.3
H3A C3 H3B 109.2
N2 C3 C2 102.5(4)
N2 C3 H3A 111.3
N2 C3 H3B 111.3
C5 C4 C9 122.4(5)
C5 C4 N1 118.3(5)
C9 C4 N1 119.3(5)
C4 C5 C6 117.9(5)
C4 C5 C13 123.4(5)
C6 C5 C13 118.7(5)
C5 C6 H6 119.4
C7 C6 C5 121.2(6)
C7 C6 H6 119.4
C6 C7 H7 119.8
C6 C7 C8 120.5(6)
C8 C7 H7 119.8
C7 C8 H8 119.6
C7 C8 C9 120.8(5)
C9 C8 H8 119.6
C4 C9 C8 117.2(5)
C4 C9 C10 122.2(5)
C8 C9 C10 120.5(5)
C11 C10 H10 108.0
C11 C10 C12 109.5(5)
C9 C10 C11 111.3(5)
C9 C10 H10 108.0
C9 C10 C12 111.9(5)
C12 C10 H10 108.0
C10 C12 H12A 109.5
C10 C12 H12B 109.5
C10 C12 H12C 109.5
H12A C12 H12B 109.5
H12A C12 H12C 109.5
H12B C12 H12C 109.5
C5 C13 H13 107.6
C5 C13 C15 111.7(5)
C14 C13 C5 111.6(5)
C14 C13 H13 107.6
C14 C13 C15 110.5(6)
C15 C13 H13 107.6
C13 C14 H14A 109.5
C13 C14 H14B 109.5
C13 C14 H14C 109.5
H14A C14 H14B 109.5
H14A C14 H14C 109.5
H14B C14 H14C 109.5
C13 C15 H15A 109.5
C13 C15 H15B 109.5
C13 C15 H15C 109.5
H15A C15 H15B 109.5
H15A C15 H15C 109.5
H15B C15 H15C 109.5
C17 C16 C21 122.1(5)
C17 C16 N2 118.6(4)
C21 C16 N2 119.1(5)
C16 C17 C18 118.0(5)
C16 C17 C22 120.8(5)
C18 C17 C22 121.2(5)
C17 C18 H18 119.6
C19 C18 C17 120.8(5)
C19 C18 H18 119.6
C18 C19 H19 120.0
C18 C19 C20 120.0(5)
C20 C19 H19 120.0
C19 C20 H20 119.2
C19 C20 C21 121.6(5)
C21 C20 H20 119.2
C16 C21 C25 122.1(5)
C20 C21 C16 117.4(5)
C20 C21 C25 120.4(5)
C17 C22 H22 107.7
C17 C22 C23 113.1(5)
C17 C22 C24 110.5(5)
C23 C22 H22 107.7
C24 C22 H22 107.7
C24 C22 C23 110.0(5)
C22 C23 H23A 109.5
C22 C23 H23B 109.5
C22 C23 H23C 109.5
H23A C23 H23B 109.5
H23A C23 H23C 109.5
H23B C23 H23C 109.5
C22 C24 H24A 109.5
C22 C24 H24B 109.5
C22 C24 H24C 109.5
H24A C24 H24B 109.5
H24A C24 H24C 109.5
H24B C24 H24C 109.5
C21 C25 H25 107.8
C21 C25 C26 111.7(5)
C21 C25 C27 110.9(5)
C26 C25 H25 107.8
C26 C25 C27 110.7(5)
C27 C25 H25 107.8
C25 C26 H26A 109.5
C25 C26 H26B 109.5
C25 C26 H26C 109.5
H26A C26 H26B 109.5
H26A C26 H26C 109.5
H26B C26 H26C 109.5
C25 C27 H27A 109.5
C25 C27 H27B 109.5
C25 C27 H27C 109.5
H27A C27 H27B 109.5
H27A C27 H27C 109.5
H27B C27 H27C 109.5
C1 N1 C2 113.4(4)
C1 N1 C4 124.4(4)
C4 N1 C2 122.0(4)
C1 N2 C3 112.9(4)
C1 N2 C16 125.4(4)
C16 N2 C3 121.1(4)
O1 B2 O2 109.6(5)
O1 B2 Cu2 126.0(4)
O1 B2 Cu1 113.0(4)
O2 B2 Cu2 110.4(4)
O2 B2 Cu1 122.3(4)
Cu2 B2 Cu1 72.1(2)
C56 C55 C60 121.7(5)
C56 C55 O1 129.2(5)
C60 C55 O1 109.2(4)
C55 C56 H56 121.1
C55 C56 C57 117.8(6)
C57 C56 H56 121.1
C56 C57 H57 120.2
C58 C57 C56 119.5(6)
C58 C57 H57 120.2
C57 C58 H58 118.7
C59 C58 C57 122.6(6)
C59 C58 H58 118.7
C58 C59 H59 122.3
C60 C59 C58 115.4(6)
C60 C59 H59 122.3
C55 C60 O2 109.6(4)
C59 C60 C55 123.0(5)
C59 C60 O2 127.4(5)
C55 O1 B2 106.3(4)
C60 O2 B2 105.3(4)
C28 Cu2 B2 142.7(2)
C28 Cu2 Cu1 163.17(15)
B2 Cu2 Cu1 54.16(17)
C1 Cu1 B2 143.7(2)
C1 Cu1 Cu2 161.99(17)
B2 Cu1 Cu2 53.74(16)

loop_
_geom_bond_atom_site_label_1
_geom_bond_atom_site_label_2
_geom_bond_distance
F1A B1A 1.383(9)
F2A B1A 1.371(9)
F3A B1A 1.381(8)
F4A B1A 1.383(9)
F1B B1B 1.383(9)
F2B B1B 1.371(8)
F3B B1B 1.381(8)
F4B B1B 1.383(9)
C28 N3 1.335(6)
C28 N4 1.308(6)
C28 Cu2 1.923(5)
C29 H29A 0.9900
C29 H29B 0.9900
C29 C30 1.518(7)
C29 N3 1.476(6)
C30 H30A 0.9900
C30 H30B 0.9900
C30 N4 1.495(6)
C31 C32 1.403(7)
C31 C36 1.388(7)
C31 N3 1.446(6)
C32 C33 1.386(7)
C32 C37 1.519(7)
C33 H33 0.9500
C33 C34 1.384(8)
C34 H34 0.9500
C34 C35 1.386(8)
C35 H35 0.9500
C35 C36 1.398(8)
C36 C40 1.511(8)
C37 H37 1.0000
C37 C38 1.534(7)
C37 C39 1.540(7)
C38 H38A 0.9800
C38 H38B 0.9800
C38 H38C 0.9800
C39 H39A 0.9800
C39 H39B 0.9800
C39 H39C 0.9800
C40 H40 1.0000
C40 C41 1.513(9)
C40 C42 1.541(9)
C41 H41A 0.9800
C41 H41B 0.9800
C41 H41C 0.9800
C42 H42A 0.9800
C42 H42B 0.9800
C42 H42C 0.9800
C43 C44 1.395(7)
C43 C48 1.389(7)
C43 N4 1.449(6)
C44 C45 1.383(8)
C44 C52 1.525(8)
C45 H45 0.9500
C45 C46 1.376(10)
C46 H46 0.9500
C46 C47 1.375(10)
C47 H47 0.9500
C47 C48 1.385(8)
C48 C49 1.514(8)
C49 H49 1.0000
C49 C50 1.512(8)
C49 C51 1.544(9)
C50 H50A 0.9800
C50 H50B 0.9800
C50 H50C 0.9800
C51 H51A 0.9800
C51 H51B 0.9800
C51 H51C 0.9800
C52 H52 1.0000
C52 C53 1.547(8)
C52 C54 1.528(9)
C53 H53A 0.9800
C53 H53B 0.9800
C53 H53C 0.9800
C54 H54A 0.9800
C54 H54B 0.9800
C54 H54C 0.9800
C1 N1 1.316(6)
C1 N2 1.332(6)
C1 Cu1 1.941(5)
C11 H11A 0.9800
C11 H11B 0.9800
C11 H11C 0.9800
C11 C10 1.538(8)
C2 H2A 0.9900
C2 H2B 0.9900
C2 C3 1.528(7)
C2 N1 1.485(6)
C3 H3A 0.9900
C3 H3B 0.9900
C3 N2 1.471(6)
C4 C5 1.393(7)
C4 C9 1.404(7)
C4 N1 1.440(6)
C5 C6 1.401(8)
C5 C13 1.508(8)
C6 H6 0.9500
C6 C7 1.370(8)
C7 H7 0.9500
C7 C8 1.385(8)
C8 H8 0.9500
C8 C9 1.412(7)
C9 C10 1.495(8)
C10 H10 1.0000
C10 C12 1.542(7)
C12 H12A 0.9800
C12 H12B 0.9800
C12 H12C 0.9800
C13 H13 1.0000
C13 C14 1.502(9)
C13 C15 1.515(9)
C14 H14A 0.9800
C14 H14B 0.9800
C14 H14C 0.9800
C15 H15A 0.9800
C15 H15B 0.9800
C15 H15C 0.9800
C16 C17 1.391(7)
C16 C21 1.404(7)
C16 N2 1.440(6)
C17 C18 1.402(7)
C17 C22 1.521(7)
C18 H18 0.9500
C18 C19 1.372(8)
C19 H19 0.9500
C19 C20 1.383(8)
C20 H20 0.9500
C20 C21 1.386(7)
C21 C25 1.516(8)
C22 H22 1.0000
C22 C23 1.541(8)
C22 C24 1.536(8)
C23 H23A 0.9800
C23 H23B 0.9800
C23 H23C 0.9800
C24 H24A 0.9800
C24 H24B 0.9800
C24 H24C 0.9800
C25 H25 1.0000
C25 C26 1.534(8)
C25 C27 1.535(8)
C26 H26A 0.9800
C26 H26B 0.9800
C26 H26C 0.9800
C27 H27A 0.9800
C27 H27B 0.9800
C27 H27C 0.9800
B2 O1 1.401(7)
B2 O2 1.408(7)
B2 Cu2 2.041(6)
B2 Cu1 2.051(6)
C55 C56 1.336(7)
C55 C60 1.367(7)
C55 O1 1.393(6)
C56 H56 0.9500
C56 C57 1.391(8)
C57 H57 0.9500
C57 C58 1.388(9)
C58 H58 0.9500
C58 C59 1.370(8)
C59 H59 0.9500
C59 C60 1.364(7)
C60 O2 1.404(6)
Cu2 Cu1 2.4082(8)

loop_
_geom_torsion_atom_site_label_1
_geom_torsion_atom_site_label_2
_geom_torsion_atom_site_label_3
_geom_torsion_atom_site_label_4
_geom_torsion
C29 C30 N4 C28 12.6(6)
C29 C30 N4 C43 177.8(4)
C30 C29 N3 C28 10.2(6)
C30 C29 N3 C31 -176.0(4)
C31 C32 C33 C34 0.9(7)
C31 C32 C37 C38 -146.6(5)
C31 C32 C37 C39 88.4(6)
C31 C36 C40 C41 -103.2(6)
C31 C36 C40 C42 132.6(6)
C32 C31 C36 C35 -2.3(8)
C32 C31 C36 C40 175.9(5)
C32 C31 N3 C28 -95.4(6)
C32 C31 N3 C29 91.8(6)
C32 C33 C34 C35 -1.7(8)
C33 C32 C37 C38 35.3(7)
C33 C32 C37 C39 -89.7(6)
C33 C34 C35 C36 0.4(9)
C34 C35 C36 C31 1.5(8)
C34 C35 C36 C40 -176.8(5)
C35 C36 C40 C41 74.9(7)
C35 C36 C40 C42 -49.2(8)
C36 C31 C32 C33 1.1(7)
C36 C31 C32 C37 -177.0(5)
C36 C31 N3 C28 88.0(6)
C36 C31 N3 C29 -84.9(6)
C37 C32 C33 C34 179.1(5)
C43 C44 C45 C46 1.5(10)
C43 C44 C52 C53 -143.1(6)
C43 C44 C52 C54 91.8(7)
C43 C48 C49 C50 -127.8(6)
C43 C48 C49 C51 106.7(6)
C44 C43 C48 C47 0.4(8)
C44 C43 C48 C49 -178.8(5)
C44 C43 N4 C28 -107.1(6)
C44 C43 N4 C30 89.3(6)
C44 C45 C46 C47 -0.4(12)
C45 C44 C52 C53 39.1(8)
C45 C44 C52 C54 -85.9(7)
C45 C46 C47 C48 -0.8(11)
C46 C47 C48 C43 0.8(9)
C46 C47 C48 C49 -179.9(6)
C47 C48 C49 C50 53.0(7)
C47 C48 C49 C51 -72.5(7)
C48 C43 C44 C45 -1.5(8)
C48 C43 C44 C52 -179.4(5)
C48 C43 N4 C28 73.6(6)
C48 C43 N4 C30 -90.0(6)
C52 C44 C45 C46 179.4(7)
N3 C28 N4 C30 -6.7(6)
N3 C28 N4 C43 -171.3(4)
N3 C29 C30 N4 -12.4(5)
N3 C31 C32 C33 -175.4(4)
N3 C31 C32 C37 6.5(7)
N3 C31 C36 C35 174.1(5)
N3 C31 C36 C40 -7.7(8)
N4 C28 N3 C29 -2.7(6)
N4 C28 N3 C31 -175.8(4)
N4 C43 C44 C45 179.2(5)
N4 C43 C44 C52 1.4(8)
N4 C43 C48 C47 179.6(5)
N4 C43 C48 C49 0.4(8)
C2 C3 N2 C1 8.3(6)
C2 C3 N2 C16 179.7(4)
C3 C2 N1 C1 5.1(6)
C3 C2 N1 C4 -170.4(4)
C4 C5 C6 C7 2.2(8)
C4 C5 C13 C14 -121.6(7)
C4 C5 C13 C15 114.1(6)
C4 C9 C10 C11 -98.9(6)
C4 C9 C10 C12 138.2(5)
C5 C4 C9 C8 2.0(8)
C5 C4 C9 C10 -179.6(5)
C5 C4 N1 C1 -89.6(6)
C5 C4 N1 C2 85.4(6)
C5 C6 C7 C8 -1.3(9)
C6 C5 C13 C14 59.2(8)
C6 C5 C13 C15 -65.1(7)
C6 C7 C8 C9 0.7(9)
C7 C8 C9 C4 -1.0(8)
C7 C8 C9 C10 -179.4(5)
C8 C9 C10 C11 79.5(6)
C8 C9 C10 C12 -43.4(7)
C9 C4 C5 C6 -2.6(8)
C9 C4 C5 C13 178.2(5)
C9 C4 N1 C1 91.7(6)
C9 C4 N1 C2 -93.3(6)
C13 C5 C6 C7 -178.5(5)
C16 C17 C18 C19 0.9(8)
C16 C17 C22 C23 -151.0(5)
C16 C17 C22 C24 85.1(6)
C16 C21 C25 C26 129.8(6)
C16 C21 C25 C27 -106.1(6)
C17 C16 C21 C20 0.6(7)
C17 C16 C21 C25 -179.7(5)
C17 C16 N2 C1 -100.9(6)
C17 C16 N2 C3 88.9(6)
C17 C18 C19 C20 -0.2(8)
C18 C17 C22 C23 32.1(7)
C18 C17 C22 C24 -91.8(6)
C18 C19 C20 C21 -0.4(9)
C19 C20 C21 C16 0.2(8)
C19 C20 C21 C25 -179.5(5)
C20 C21 C25 C26 -50.5(7)
C20 C21 C25 C27 73.5(7)
C21 C16 C17 C18 -1.2(7)
C21 C16 C17 C22 -178.1(5)
C21 C16 N2 C1 83.3(6)
C21 C16 N2 C3 -86.9(6)
C22 C17 C18 C19 177.9(5)
N1 C1 N2 C3 -5.5(6)
N1 C1 N2 C16 -176.4(4)
N1 C2 C3 N2 -7.4(5)
N1 C4 C5 C6 178.8(5)
N1 C4 C5 C13 -0.5(8)
N1 C4 C9 C8 -179.4(4)
N1 C4 C9 C10 -1.0(7)
N2 C1 N1 C2 -0.1(6)
N2 C1 N1 C4 175.3(4)
N2 C16 C17 C18 -176.8(4)
N2 C16 C17 C22 6.2(7)
N2 C16 C21 C20 176.3(5)
N2 C16 C21 C25 -4.0(7)
C55 C56 C57 C58 -1.5(10)
C55 C60 O2 B2 -0.7(6)
C56 C55 C60 C59 1.3(9)
C56 C55 C60 O2 -177.0(5)
C56 C55 O1 B2 176.8(6)
C56 C57 C58 C59 2.2(11)
C57 C58 C59 C60 -1.0(10)
C58 C59 C60 C55 -0.7(9)
C58 C59 C60 O2 177.3(5)
C59 C60 O2 B2 -179.0(6)
C60 C55 C56 C57 -0.1(9)
C60 C55 O1 B2 -1.6(6)
O1 B2 O2 C60 -0.3(5)
O1 C55 C56 C57 -178.3(6)
O1 C55 C60 C59 179.8(5)
O1 C55 C60 O2 1.4(6)
O2 B2 O1 C55 1.1(6)
Cu2 C28 N3 C29 -180.0(4)
Cu2 C28 N3 C31 6.9(7)
Cu2 C28 N4 C30 170.8(3)
Cu2 C28 N4 C43 6.3(6)
Cu2 B2 O1 C55 137.0(4)
Cu2 B2 O2 C60 -143.3(4)
Cu1 C1 N1 C2 176.4(3)
Cu1 C1 N1 C4 -8.3(7)
Cu1 C1 N2 C3 178.5(4)
Cu1 C1 N2 C16 7.6(8)
Cu1 B2 O1 C55 -139.0(4)
Cu1 B2 O2 C60 135.5(4)
